data_7239272
loop_
_publ_author_name
'Yang, Weiting'
'Yi, Fei-Yan'
'Li, Xiao-Dong'
'Wang, Lei'
'Dang, Song'
'Sun, Zhong-Ming'

_publ_section_title
;
 Construction of Cu(ii) coordination polymers based on semi-rigid
 tetrahedral pyridine ligands
;
_journal_issue 47
_journal_name_full 'RSC Advances'
_journal_page_first 25065
_journal_paper_doi 10.1039/c3ra44348e
_journal_volume 3
_journal_year 2013
_chemical_formula_sum 'C53 H48 Cu2 N4 O14'
_chemical_formula_weight 1092.03
_space_group_IT_number 2
_space_group_name_Hall '-P 1'
_space_group_name_H-M_alt 'P -1'
_symmetry_cell_setting triclinic
_symmetry_space_group_name_H-M 'P -1'
_atom_sites_solution_hydrogens geom
_atom_sites_solution_primary direct
_atom_sites_solution_secondary difmap
_audit_creation_method SHELXL-97
_cell_angle_alpha 85.080(2)
_cell_angle_beta 86.468(2)
_cell_angle_gamma 74.596(2)
_cell_formula_units_Z 2
_cell_length_a 11.5577(9)
_cell_length_b 15.1458(12)
_cell_length_c 15.1471(12)
_cell_measurement_temperature 273(2)
_cell_volume 2544.8(3)
_computing_structure_refinement 'SHELXL-97 (Sheldrick, 1997)'
_computing_structure_solution 'SHELXS-97 (Sheldrick, 1990)'
_diffrn_ambient_temperature 273(2)
_diffrn_measured_fraction_theta_full 0.985
_diffrn_measured_fraction_theta_max 0.985
_diffrn_radiation_monochromator graphite
_diffrn_radiation_source 'fine-focus sealed tube'
_diffrn_radiation_type MoK\a
_diffrn_radiation_wavelength 0.71073
_diffrn_reflns_av_R_equivalents 0.0483
_diffrn_reflns_av_sigmaI/netI 0.1255
_diffrn_reflns_limit_h_max 14
_diffrn_reflns_limit_h_min -13
_diffrn_reflns_limit_k_max 18
_diffrn_reflns_limit_k_min -15
_diffrn_reflns_limit_l_max 17
_diffrn_reflns_limit_l_min -18
_diffrn_reflns_number 14174
_diffrn_reflns_theta_full 26.03
_diffrn_reflns_theta_max 26.03
_diffrn_reflns_theta_min 1.35
_exptl_absorpt_coefficient_mu 0.906
_exptl_absorpt_correction_T_max 0.796
_exptl_absorpt_correction_T_min 0.768
_exptl_absorpt_correction_type multi-scan
_exptl_absorpt_process_details sadabs
_exptl_crystal_density_diffrn 1.425
_exptl_crystal_density_method 'not measured'
_exptl_crystal_F_000 1128
_exptl_crystal_size_max 0.3
_exptl_crystal_size_mid 0.3
_exptl_crystal_size_min 0.25
_platon_squeeze_details
;
;
_refine_diff_density_max 0.821
_refine_diff_density_min -0.493
_refine_diff_density_rms 0.098
_refine_ls_extinction_method none
_refine_ls_goodness_of_fit_ref 0.918
_refine_ls_hydrogen_treatment constr
_refine_ls_matrix_type full
_refine_ls_number_parameters 658
_refine_ls_number_reflns 9893
_refine_ls_number_restraints 0
_refine_ls_restrained_S_all 0.918
_refine_ls_R_factor_all 0.1252
_refine_ls_R_factor_gt 0.0669
_refine_ls_shift/su_max 0.001
_refine_ls_shift/su_mean 0.000
_refine_ls_structure_factor_coef Fsqd
_refine_ls_weighting_details 'calc w=1/[\s^2^(Fo^2^)+(0.0803P)^2^+0.0000P] where P=(Fo^2^+2Fc^2^)/3'
_refine_ls_weighting_scheme calc
_refine_ls_wR_factor_gt 0.1527
_refine_ls_wR_factor_ref 0.1737
_reflns_number_gt 5487
_reflns_number_total 9893
_reflns_threshold_expression >2sigma(I)
_cod_data_source_file c3ra44348e.txt
_cod_data_source_block 2
_cod_depositor_comments
;
The following automatic conversions were performed:

data item '_symmetry_cell_setting' value 'Triclinic' was changed to
'triclinic' in accordance with the
/home/saulius/struct/COD-crude-data/automatic-downloads/DataCite-retrospective/RSC/depositions/lib/dictionaries/cif_core.dic
dictionary named 'cif_core.dic' version 2.4.2 last updated on
2011-04-26.

Automatic conversion script
Id: cif_fix_values 6909 2019-04-08 15:41:33Z antanas 
;
_cod_original_sg_symbol_H-M P-1
_cod_database_code 7239272

loop_
_symmetry_equiv_pos_as_xyz
'x, y, z'
'-x, -y, -z'

loop_
_atom_site_label
_atom_site_type_symbol
_atom_site_fract_x
_atom_site_fract_y
_atom_site_fract_z
_atom_site_U_iso_or_equiv
_atom_site_adp_type
_atom_site_occupancy
_atom_site_symmetry_multiplicity
_atom_site_calc_flag
_atom_site_refinement_flags
Cu1 Cu 0.32104(6) 1.09343(4) 0.54482(4) 0.03272(19) Uani 1 1 d .
Cu2 Cu -0.09460(5) 0.48603(5) 0.87926(4) 0.03213(19) Uani 1 1 d .
N1 N 0.0767(3) 0.4270(3) 0.8387(3) 0.0280(10) Uani 1 1 d .
N2 N 0.7321(4) 0.5415(3) 0.9140(3) 0.0342(11) Uani 1 1 d .
N3 N 0.2409(4) 0.9971(3) 0.5184(3) 0.0297(10) Uani 1 1 d .
N4 N 0.5805(4) 0.8201(3) 0.4314(3) 0.0319(10) Uani 1 1 d .
O1 O 0.3232(3) 0.4978(2) 0.7178(2) 0.0337(9) Uani 1 1 d .
O1W O 0.8548(4) 0.2771(3) 0.6761(3) 0.0580(12) Uani 1 1 d .
O2 O 0.4444(3) 0.6233(3) 0.8087(2) 0.0373(9) Uani 1 1 d .
O2W O 0.7370(6) 0.2982(4) 0.8494(4) 0.117(2) Uani 1 1 d .
O3 O 0.2354(3) 0.7626(2) 0.5957(2) 0.0356(9) Uani 1 1 d .
O4 O 0.5174(3) 0.6139(2) 0.5324(2) 0.0334(9) Uani 1 1 d .
O5 O -0.1093(3) 0.5673(2) 0.7684(2) 0.0307(8) Uani 1 1 d .
O6 O -0.1473(3) 0.4449(3) 0.7187(2) 0.0419(10) Uani 1 1 d .
O7 O -0.1016(3) 0.3845(3) 0.9669(3) 0.0493(11) Uani 1 1 d .
O8 O 0.0355(4) 0.4026(3) 1.0530(3) 0.0505(11) Uani 1 1 d .
O9 O 0.0837(3) 1.1471(3) 0.6458(2) 0.0420(10) Uani 1 1 d .
O10 O 0.2774(3) 1.0826(2) 0.6701(2) 0.0341(9) Uani 1 1 d .
O11 O 0.3180(3) 1.1366(3) 0.4198(2) 0.0393(9) Uani 1 1 d .
O12 O 0.5024(4) 1.0446(3) 0.4043(3) 0.0485(11) Uani 1 1 d .
C1 C 0.3762(4) 0.6322(4) 0.6614(3) 0.0284(12) Uani 1 1 d .
C2 C 0.2740(4) 0.5946(3) 0.7046(3) 0.0278(12) Uani 1 1 d .
H2A H 0.2470 0.6211 0.7607 0.033 Uiso 1 1 calc R
H2B H 0.2065 0.6086 0.6661 0.033 Uiso 1 1 calc R
C3 C 0.4842(4) 0.6031(4) 0.7193(3) 0.0313(12) Uani 1 1 d .
H3A H 0.5212 0.5379 0.7167 0.038 Uiso 1 1 calc R
H3B H 0.5432 0.6361 0.6986 0.038 Uiso 1 1 calc R
C4 C 0.3350(4) 0.7369(3) 0.6525(3) 0.0297(12) Uani 1 1 d .
H4A H 0.3111 0.7605 0.7103 0.036 Uiso 1 1 calc R
H4B H 0.3998 0.7619 0.6273 0.036 Uiso 1 1 calc R
C5 C 0.4103(4) 0.5919(4) 0.5721(3) 0.0315(12) Uani 1 1 d .
H5A H 0.4239 0.5258 0.5797 0.038 Uiso 1 1 calc R
H5B H 0.3444 0.6159 0.5326 0.038 Uiso 1 1 calc R
C6 C 0.2563(4) 0.4466(3) 0.7636(3) 0.0262(12) Uani 1 1 d .
C7 C 0.3093(5) 0.3538(4) 0.7764(4) 0.0370(14) Uani 1 1 d .
H7A H 0.3875 0.3290 0.7553 0.044 Uiso 1 1 calc R
C8 C 0.2452(5) 0.2993(4) 0.8206(4) 0.0499(17) Uani 1 1 d .
H8A H 0.2795 0.2365 0.8304 0.060 Uiso 1 1 calc R
C9 C 0.1285(5) 0.3377(4) 0.8508(4) 0.0425(15) Uani 1 1 d .
H9A H 0.0851 0.2997 0.8805 0.051 Uiso 1 1 calc R
C10 C 0.1395(4) 0.4807(3) 0.7952(3) 0.0273(12) Uani 1 1 d .
H10A H 0.1034 0.5432 0.7859 0.033 Uiso 1 1 calc R
C11 C 0.5296(4) 0.6003(4) 0.8712(3) 0.0347(13) Uani 1 1 d .
C12 C 0.4921(5) 0.6203(4) 0.9570(4) 0.0428(15) Uani 1 1 d .
H12A H 0.4116 0.6459 0.9718 0.051 Uiso 1 1 calc R
C13 C 0.5770(5) 0.6012(5) 1.0195(4) 0.0517(17) Uani 1 1 d .
H13A H 0.5548 0.6149 1.0778 0.062 Uiso 1 1 calc R
C14 C 0.6960(5) 0.5617(4) 0.9965(4) 0.0432(15) Uani 1 1 d .
H14A H 0.7525 0.5489 1.0401 0.052 Uiso 1 1 calc R
C15 C 0.6496(4) 0.5595(4) 0.8524(3) 0.0330(13) Uani 1 1 d .
H15A H 0.6736 0.5440 0.7948 0.040 Uiso 1 1 calc R
C16 C 0.2114(4) 0.8476(4) 0.5505(3) 0.0309(12) Uani 1 1 d .
C17 C 0.1350(5) 0.8617(4) 0.4804(4) 0.0382(14) Uani 1 1 d .
H17A H 0.0995 0.8162 0.4675 0.046 Uiso 1 1 calc R
C18 C 0.1132(5) 0.9432(4) 0.4311(4) 0.0423(15) Uani 1 1 d .
H18A H 0.0620 0.9542 0.3841 0.051 Uiso 1 1 calc R
C19 C 0.1675(5) 1.0096(4) 0.4512(4) 0.0368(13) Uani 1 1 d .
H19A H 0.1523 1.0650 0.4167 0.044 Uiso 1 1 calc R
C20 C 0.2616(4) 0.9177(4) 0.5672(3) 0.0302(12) Uani 1 1 d .
H20A H 0.3120 0.9088 0.6146 0.036 Uiso 1 1 calc R
C21 C 0.5042(4) 0.6903(4) 0.4751(3) 0.0304(12) Uani 1 1 d .
C22 C 0.4219(5) 0.7144(4) 0.4093(3) 0.0375(14) Uani 1 1 d .
H22A H 0.3688 0.6793 0.4017 0.045 Uiso 1 1 calc R
C23 C 0.4212(5) 0.7931(4) 0.3546(4) 0.0413(15) Uani 1 1 d .
H23A H 0.3665 0.8117 0.3098 0.050 Uiso 1 1 calc R
C24 C 0.5007(5) 0.8429(4) 0.3666(4) 0.0389(14) Uani 1 1 d .
H24A H 0.4998 0.8947 0.3287 0.047 Uiso 1 1 calc R
C25 C 0.5822(4) 0.7449(4) 0.4835(3) 0.0309(12) Uani 1 1 d .
H25A H 0.6380 0.7279 0.5277 0.037 Uiso 1 1 calc R
C26 C -0.1278(4) 0.5670(4) 0.6132(3) 0.0320(13) Uani 1 1 d .
C27 C -0.0922(4) 0.6466(4) 0.5948(4) 0.0349(13) Uani 1 1 d .
H27A H -0.0697 0.6750 0.6405 0.042 Uiso 1 1 calc R
C28 C -0.0899(5) 0.6849(4) 0.5081(4) 0.0412(14) Uani 1 1 d .
H28A H -0.0652 0.7385 0.4961 0.049 Uiso 1 1 calc R
C29 C -0.1238(5) 0.6441(4) 0.4403(4) 0.0444(15) Uani 1 1 d .
H29A H -0.1223 0.6701 0.3825 0.053 Uiso 1 1 calc R
C30 C -0.1600(5) 0.5648(4) 0.4576(4) 0.0466(16) Uani 1 1 d .
H30A H -0.1827 0.5370 0.4115 0.056 Uiso 1 1 calc R
C31 C -0.1627(5) 0.5266(4) 0.5428(4) 0.0377(14) Uani 1 1 d .
H31A H -0.1881 0.4732 0.5542 0.045 Uiso 1 1 calc R
C32 C -0.0656(5) 0.2864(4) 1.0966(3) 0.0346(13) Uani 1 1 d .
C33 C -0.1469(5) 0.2392(4) 1.0792(4) 0.0475(16) Uani 1 1 d .
H33A H -0.1927 0.2563 1.0291 0.057 Uiso 1 1 calc R
C34 C -0.1607(6) 0.1651(4) 1.1371(4) 0.0519(17) Uani 1 1 d .
H34A H -0.2153 0.1328 1.1250 0.062 Uiso 1 1 calc R
C35 C -0.0954(6) 0.1402(4) 1.2106(4) 0.0505(17) Uani 1 1 d .
H35A H -0.1039 0.0903 1.2481 0.061 Uiso 1 1 calc R
C36 C -0.0179(6) 0.1882(4) 1.2292(4) 0.0503(17) Uani 1 1 d .
H36A H 0.0252 0.1722 1.2806 0.060 Uiso 1 1 calc R
C37 C -0.0021(5) 0.2611(4) 1.1722(4) 0.0426(15) Uani 1 1 d .
H37A H 0.0522 0.2932 1.1854 0.051 Uiso 1 1 calc R
C38 C -0.0429(5) 0.3655(4) 1.0342(4) 0.0432(15) Uani 1 1 d .
C39 C -0.1278(4) 0.5226(4) 0.7050(4) 0.0324(13) Uani 1 1 d .
C40 C 0.1420(5) 1.0995(4) 0.7946(4) 0.0342(13) Uani 1 1 d .
C41 C 0.0252(5) 1.1121(4) 0.8279(4) 0.0454(15) Uani 1 1 d .
H41A H -0.0377 1.1257 0.7893 0.054 Uiso 1 1 calc R
C42 C 0.0017(6) 1.1044(4) 0.9185(4) 0.0519(17) Uani 1 1 d .
H42A H -0.0769 1.1115 0.9405 0.062 Uiso 1 1 calc R
C43 C 0.0934(6) 1.0866(4) 0.9761(4) 0.0521(17) Uani 1 1 d .
H43A H 0.0769 1.0832 1.0370 0.062 Uiso 1 1 calc R
C44 C 0.2085(6) 1.0738(4) 0.9439(4) 0.0501(16) Uani 1 1 d .
H44A H 0.2708 1.0616 0.9829 0.060 Uiso 1 1 calc R
C45 C 0.2339(5) 1.0789(4) 0.8527(4) 0.0382(14) Uani 1 1 d .
H45A H 0.3131 1.0684 0.8311 0.046 Uiso 1 1 calc R
C46 C 0.1671(5) 1.1109(3) 0.6963(4) 0.0322(13) Uani 1 1 d .
C47 C 0.4137(5) 1.1336(4) 0.2769(4) 0.0354(13) Uani 1 1 d .
C48 C 0.5137(5) 1.0955(4) 0.2231(4) 0.0400(14) Uani 1 1 d .
H48A H 0.5801 1.0535 0.2474 0.048 Uiso 1 1 calc R
C49 C 0.5129(6) 1.1212(4) 0.1328(4) 0.0472(16) Uani 1 1 d .
H49A H 0.5797 1.0962 0.0967 0.057 Uiso 1 1 calc R
C50 C 0.4152(6) 1.1826(4) 0.0959(4) 0.0452(15) Uani 1 1 d .
H50A H 0.4155 1.1985 0.0352 0.054 Uiso 1 1 calc R
C51 C 0.3173(6) 1.2203(4) 0.1490(4) 0.0528(17) Uani 1 1 d .
H51A H 0.2513 1.2625 0.1244 0.063 Uiso 1 1 calc R
C52 C 0.3163(5) 1.1958(4) 0.2395(4) 0.0445(15) Uani 1 1 d .
H52A H 0.2495 1.2216 0.2751 0.053 Uiso 1 1 calc R
C53 C 0.4139(5) 1.1008(4) 0.3747(4) 0.0348(13) Uani 1 1 d .

loop_
_atom_site_aniso_label
_atom_site_aniso_U_11
_atom_site_aniso_U_22
_atom_site_aniso_U_33
_atom_site_aniso_U_23
_atom_site_aniso_U_13
_atom_site_aniso_U_12
Cu1 0.0366(4) 0.0350(4) 0.0285(4) -0.0026(3) 0.0049(3) -0.0140(3)
Cu2 0.0268(3) 0.0394(4) 0.0289(4) 0.0074(3) -0.0024(3) -0.0092(3)
N1 0.029(2) 0.027(3) 0.029(2) 0.0067(19) 0.0002(18) -0.011(2)
N2 0.027(2) 0.045(3) 0.030(3) 0.007(2) -0.0060(19) -0.011(2)
N3 0.029(2) 0.034(3) 0.024(2) 0.005(2) -0.0006(18) -0.008(2)
N4 0.033(2) 0.034(3) 0.029(2) -0.002(2) 0.007(2) -0.011(2)
O1 0.0299(19) 0.029(2) 0.041(2) 0.0032(17) 0.0054(16) -0.0093(17)
O1W 0.053(3) 0.054(3) 0.070(3) -0.015(2) -0.002(2) -0.018(2)
O2 0.0273(19) 0.056(3) 0.025(2) -0.0053(18) -0.0021(15) -0.0040(18)
O2W 0.137(6) 0.090(4) 0.114(5) 0.007(4) 0.062(4) -0.033(4)
O3 0.037(2) 0.031(2) 0.041(2) 0.0013(18) -0.0074(17) -0.0133(17)
O4 0.030(2) 0.035(2) 0.034(2) 0.0010(17) 0.0076(16) -0.0110(17)
O5 0.0315(19) 0.037(2) 0.0247(19) 0.0005(17) -0.0040(15) -0.0100(16)
O6 0.058(3) 0.032(2) 0.039(2) -0.0028(18) 0.0026(19) -0.019(2)
O7 0.037(2) 0.057(3) 0.042(3) 0.020(2) -0.0053(19) 0.001(2)
O8 0.065(3) 0.044(3) 0.046(3) 0.005(2) -0.004(2) -0.022(2)
O9 0.042(2) 0.043(3) 0.037(2) -0.0030(19) -0.0007(18) -0.0044(19)
O10 0.032(2) 0.041(2) 0.029(2) -0.0007(17) 0.0049(16) -0.0111(17)
O11 0.042(2) 0.045(3) 0.032(2) -0.0008(18) 0.0042(17) -0.0157(19)
O12 0.046(2) 0.057(3) 0.037(2) 0.003(2) -0.0069(19) -0.005(2)
C1 0.031(3) 0.031(3) 0.026(3) -0.004(2) -0.006(2) -0.010(2)
C2 0.030(3) 0.026(3) 0.027(3) 0.001(2) -0.001(2) -0.008(2)
C3 0.039(3) 0.033(3) 0.025(3) -0.005(2) 0.003(2) -0.016(3)
C4 0.030(3) 0.037(3) 0.024(3) -0.004(2) -0.002(2) -0.010(2)
C5 0.033(3) 0.034(3) 0.032(3) -0.005(2) 0.005(2) -0.016(2)
C6 0.032(3) 0.031(3) 0.017(2) -0.006(2) 0.002(2) -0.010(2)
C7 0.033(3) 0.030(3) 0.046(4) -0.004(3) 0.012(3) -0.007(3)
C8 0.049(4) 0.024(3) 0.073(5) -0.002(3) 0.013(3) -0.006(3)
C9 0.043(3) 0.035(4) 0.050(4) 0.007(3) 0.004(3) -0.014(3)
C10 0.034(3) 0.020(3) 0.026(3) -0.002(2) -0.005(2) -0.003(2)
C11 0.029(3) 0.048(4) 0.025(3) 0.001(3) -0.002(2) -0.007(3)
C12 0.032(3) 0.066(4) 0.031(3) -0.006(3) -0.003(2) -0.012(3)
C13 0.040(3) 0.084(5) 0.029(3) -0.008(3) -0.004(3) -0.010(3)
C14 0.040(3) 0.060(4) 0.029(3) 0.001(3) -0.009(3) -0.011(3)
C15 0.025(3) 0.045(4) 0.028(3) -0.004(3) 0.000(2) -0.007(2)
C16 0.030(3) 0.034(3) 0.026(3) -0.004(2) 0.007(2) -0.005(2)
C17 0.034(3) 0.042(4) 0.042(3) -0.001(3) -0.007(3) -0.016(3)
C18 0.036(3) 0.051(4) 0.041(4) 0.003(3) -0.009(3) -0.013(3)
C19 0.037(3) 0.034(3) 0.038(3) 0.009(3) -0.008(3) -0.010(3)
C20 0.036(3) 0.033(3) 0.023(3) -0.003(2) -0.002(2) -0.010(3)
C21 0.028(3) 0.029(3) 0.033(3) -0.003(2) 0.005(2) -0.006(2)
C22 0.043(3) 0.049(4) 0.027(3) -0.005(3) 0.005(2) -0.023(3)
C23 0.037(3) 0.052(4) 0.035(3) 0.002(3) -0.005(3) -0.012(3)
C24 0.043(3) 0.042(4) 0.029(3) 0.009(3) 0.003(3) -0.013(3)
C25 0.029(3) 0.036(3) 0.029(3) -0.004(3) 0.000(2) -0.011(2)
C26 0.032(3) 0.038(4) 0.024(3) -0.003(2) 0.002(2) -0.005(3)
C27 0.033(3) 0.037(4) 0.033(3) -0.004(3) 0.005(2) -0.008(3)
C28 0.043(3) 0.037(4) 0.043(4) 0.013(3) -0.005(3) -0.013(3)
C29 0.044(3) 0.052(4) 0.031(3) 0.003(3) 0.005(3) -0.006(3)
C30 0.047(4) 0.061(5) 0.030(3) -0.008(3) 0.000(3) -0.010(3)
C31 0.037(3) 0.035(4) 0.041(3) -0.004(3) -0.003(3) -0.008(3)
C32 0.039(3) 0.030(3) 0.029(3) -0.005(2) 0.013(2) -0.001(3)
C33 0.045(4) 0.054(4) 0.034(3) -0.007(3) -0.005(3) 0.006(3)
C34 0.054(4) 0.059(5) 0.054(4) -0.025(4) 0.017(3) -0.032(3)
C35 0.081(5) 0.028(4) 0.042(4) -0.003(3) 0.019(3) -0.019(3)
C36 0.057(4) 0.047(4) 0.039(4) 0.004(3) -0.005(3) -0.001(3)
C37 0.046(3) 0.035(4) 0.048(4) -0.007(3) 0.003(3) -0.012(3)
C38 0.032(3) 0.049(4) 0.045(4) -0.009(3) 0.011(3) -0.005(3)
C39 0.033(3) 0.030(3) 0.033(3) -0.001(3) 0.000(2) -0.007(3)
C40 0.047(3) 0.025(3) 0.034(3) -0.004(2) 0.003(3) -0.016(3)
C41 0.052(4) 0.049(4) 0.038(3) -0.009(3) 0.013(3) -0.020(3)
C42 0.054(4) 0.054(4) 0.048(4) -0.008(3) 0.019(3) -0.018(3)
C43 0.066(4) 0.054(4) 0.031(3) -0.001(3) 0.003(3) -0.008(3)
C44 0.059(4) 0.046(4) 0.038(4) 0.003(3) -0.005(3) -0.003(3)
C45 0.041(3) 0.027(3) 0.046(4) -0.001(3) 0.003(3) -0.009(3)
C46 0.038(3) 0.020(3) 0.041(3) -0.002(2) -0.001(3) -0.012(2)
C47 0.035(3) 0.036(3) 0.037(3) -0.004(3) 0.000(2) -0.012(3)
C48 0.035(3) 0.045(4) 0.039(3) -0.010(3) 0.001(3) -0.005(3)
C49 0.052(4) 0.057(4) 0.031(3) -0.005(3) 0.007(3) -0.014(3)
C50 0.062(4) 0.049(4) 0.026(3) 0.007(3) -0.006(3) -0.018(3)
C51 0.048(4) 0.056(4) 0.044(4) 0.014(3) -0.003(3) 0.001(3)
C52 0.034(3) 0.048(4) 0.046(4) 0.001(3) 0.007(3) -0.005(3)
C53 0.029(3) 0.038(4) 0.042(3) -0.006(3) 0.000(3) -0.017(3)

loop_
_atom_type_symbol
_atom_type_description
_atom_type_scat_dispersion_real
_atom_type_scat_dispersion_imag
_atom_type_scat_source
C C 0.0033 0.0016 'International Tables Vol C Tables 4.2.6.8 and 6.1.1.4'
H H 0.0000 0.0000 'International Tables Vol C Tables 4.2.6.8 and 6.1.1.4'
N N 0.0061 0.0033 'International Tables Vol C Tables 4.2.6.8 and 6.1.1.4'
O O 0.0106 0.0060 'International Tables Vol C Tables 4.2.6.8 and 6.1.1.4'
Cu Cu 0.3201 1.2651 'International Tables Vol C Tables 4.2.6.8 and 6.1.1.4'

loop_
_geom_angle_atom_site_label_1
_geom_angle_atom_site_label_2
_geom_angle_atom_site_label_3
_geom_angle
_geom_angle_site_symmetry_1
_geom_angle_site_symmetry_3
O10 Cu1 O11 161.49(15) . .
O10 Cu1 N3 92.15(16) . .
O11 Cu1 N3 89.80(16) . .
O10 Cu1 N4 89.99(16) . 2_676
O11 Cu1 N4 90.11(16) . 2_676
N3 Cu1 N4 173.52(17) . 2_676
O7 Cu2 O5 162.73(17) . .
O7 Cu2 N2 86.68(16) . 1_455
O5 Cu2 N2 90.94(15) . 1_455
O7 Cu2 N1 93.55(16) . .
O5 Cu2 N1 87.90(15) . .
N2 Cu2 N1 176.79(18) 1_455 .
O7 Cu2 O8 109.24(17) . 2_567
O5 Cu2 O8 87.90(14) . 2_567
N2 Cu2 O8 91.34(17) 1_455 2_567
N1 Cu2 O8 91.61(16) . 2_567
C9 N1 C10 118.4(4) . .
C9 N1 Cu2 123.6(3) . .
C10 N1 Cu2 118.0(3) . .
C14 N2 C15 118.2(5) . .
C14 N2 Cu2 122.4(4) . 1_655
C15 N2 Cu2 119.4(4) . 1_655
C20 N3 C19 118.3(5) . .
C20 N3 Cu1 120.2(3) . .
C19 N3 Cu1 121.5(4) . .
C25 N4 C24 117.9(5) . .
C25 N4 Cu1 121.8(4) . 2_676
C24 N4 Cu1 119.9(4) . 2_676
C6 O1 C2 118.9(4) . .
C11 O2 C3 116.8(4) . .
C16 O3 C4 118.4(4) . .
C21 O4 C5 118.4(4) . .
C39 O5 Cu2 108.5(3) . .
C38 O7 Cu2 124.2(4) . .
C38 O8 Cu2 151.3(4) . 2_567
C46 O10 Cu1 119.6(3) . .
C53 O11 Cu1 114.1(4) . .
C3 C1 C5 109.1(4) . .
C3 C1 C4 108.7(4) . .
C5 C1 C4 112.1(4) . .
C3 C1 C2 109.7(4) . .
C5 C1 C2 108.2(4) . .
C4 C1 C2 109.2(4) . .
O1 C2 C1 105.5(4) . .
O2 C3 C1 108.3(4) . .
O3 C4 C1 107.6(4) . .
O4 C5 C1 111.5(4) . .
O1 C6 C7 116.5(4) . .
O1 C6 C10 124.6(5) . .
C7 C6 C10 118.9(5) . .
C8 C7 C6 118.7(5) . .
C7 C8 C9 119.6(5) . .
N1 C9 C8 122.1(5) . .
N1 C10 C6 122.3(5) . .
O2 C11 C12 117.1(5) . .
O2 C11 C15 123.5(5) . .
C12 C11 C15 119.3(5) . .
C13 C12 C11 117.8(5) . .
C12 C13 C14 120.3(6) . .
N2 C14 C13 122.0(5) . .
N2 C15 C11 122.4(5) . .
O3 C16 C20 124.9(5) . .
O3 C16 C17 116.6(5) . .
C20 C16 C17 118.4(5) . .
C18 C17 C16 118.7(5) . .
C17 C18 C19 119.7(5) . .
N3 C19 C18 122.2(5) . .
N3 C20 C16 122.7(5) . .
O4 C21 C22 124.2(5) . .
O4 C21 C25 116.7(5) . .
C22 C21 C25 119.1(5) . .
C21 C22 C23 117.6(5) . .
C24 C23 C22 120.0(5) . .
N4 C24 C23 122.6(5) . .
N4 C25 C21 122.9(5) . .
C27 C26 C31 118.4(5) . .
C27 C26 C39 121.6(5) . .
C31 C26 C39 120.0(5) . .
C26 C27 C28 120.3(5) . .
C29 C28 C27 120.3(5) . .
C28 C29 C30 120.1(5) . .
C31 C30 C29 120.0(6) . .
C30 C31 C26 120.9(5) . .
C37 C32 C33 118.7(5) . .
C37 C32 C38 119.1(5) . .
C33 C32 C38 122.3(5) . .
C32 C33 C34 119.7(6) . .
C35 C34 C33 120.6(6) . .
C36 C35 C34 119.8(6) . .
C35 C36 C37 120.5(6) . .
C32 C37 C36 120.7(6) . .
O7 C38 O8 125.3(6) . .
O7 C38 C32 116.2(6) . .
O8 C38 C32 118.4(6) . .
O6 C39 O5 121.9(5) . .
O6 C39 C26 120.4(5) . .
O5 C39 C26 117.7(5) . .
C45 C40 C41 119.1(5) . .
C45 C40 C46 120.8(5) . .
C41 C40 C46 120.1(5) . .
C40 C41 C42 120.1(6) . .
C43 C42 C41 120.5(6) . .
C44 C43 C42 119.7(6) . .
C43 C44 C45 120.5(6) . .
C40 C45 C44 120.1(5) . .
O9 C46 O10 123.9(5) . .
O9 C46 C40 120.3(5) . .
O10 C46 C40 115.7(5) . .
C52 C47 C48 119.4(5) . .
C52 C47 C53 122.3(5) . .
C48 C47 C53 118.2(5) . .
C49 C48 C47 119.2(5) . .
C50 C49 C48 121.1(6) . .
C51 C50 C49 119.6(6) . .
C50 C51 C52 120.3(6) . .
C47 C52 C51 120.5(5) . .
O12 C53 O11 125.3(5) . .
O12 C53 C47 119.6(5) . .
O11 C53 C47 115.1(5) . .

loop_
_geom_bond_atom_site_label_1
_geom_bond_atom_site_label_2
_geom_bond_distance
_geom_bond_site_symmetry_2
Cu1 O10 1.938(3) .
Cu1 O11 1.949(4) .
Cu1 N3 2.004(4) .
Cu1 N4 2.017(4) 2_676
Cu2 O7 1.959(4) .
Cu2 O5 1.983(3) .
Cu2 N2 2.012(4) 1_455
Cu2 N1 2.025(4) .
Cu2 O8 2.315(4) 2_567
N1 C9 1.327(6) .
N1 C10 1.338(6) .
N2 C14 1.327(7) .
N2 C15 1.335(6) .
N2 Cu2 2.012(4) 1_655
N3 C20 1.329(6) .
N3 C19 1.334(6) .
N4 C25 1.325(6) .
N4 C24 1.347(7) .
N4 Cu1 2.017(4) 2_676
O1 C6 1.357(6) .
O1 C2 1.426(5) .
O2 C11 1.365(6) .
O2 C3 1.434(5) .
O3 C16 1.373(6) .
O3 C4 1.430(6) .
O4 C21 1.366(6) .
O4 C5 1.448(5) .
O5 C39 1.281(6) .
O6 C39 1.254(6) .
O7 C38 1.231(7) .
O8 C38 1.244(7) .
O8 Cu2 2.315(4) 2_567
O9 C46 1.246(6) .
O10 C46 1.282(6) .
O11 C53 1.280(6) .
O12 C53 1.226(6) .
C1 C3 1.516(7) .
C1 C5 1.518(7) .
C1 C4 1.526(7) .
C1 C2 1.531(6) .
C6 C7 1.379(7) .
C6 C10 1.382(6) .
C7 C8 1.359(7) .
C8 C9 1.386(8) .
C11 C12 1.377(7) .
C11 C15 1.383(7) .
C12 C13 1.363(7) .
C13 C14 1.382(8) .
C16 C20 1.386(7) .
C16 C17 1.389(7) .
C17 C18 1.358(7) .
C18 C19 1.382(7) .
C21 C22 1.379(7) .
C21 C25 1.394(7) .
C22 C23 1.390(7) .
C23 C24 1.364(7) .
C26 C27 1.376(7) .
C26 C31 1.402(7) .
C26 C39 1.492(7) .
C27 C28 1.391(7) .
C28 C29 1.370(8) .
C29 C30 1.374(8) .
C30 C31 1.371(7) .
C32 C37 1.368(8) .
C32 C33 1.373(8) .
C32 C38 1.529(8) .
C33 C34 1.401(8) .
C34 C35 1.353(9) .
C35 C36 1.350(8) .
C36 C37 1.387(8) .
C40 C45 1.376(7) .
C40 C41 1.381(7) .
C40 C46 1.503(7) .
C41 C42 1.384(8) .
C42 C43 1.371(9) .
C43 C44 1.358(8) .
C44 C45 1.395(7) .
C47 C52 1.378(8) .
C47 C48 1.393(7) .
C47 C53 1.522(7) .
C48 C49 1.390(7) .
C49 C50 1.372(8) .
C50 C51 1.370(8) .
C51 C52 1.389(8) .

loop_
_platon_squeeze_void_nr
_platon_squeeze_void_average_x
_platon_squeeze_void_average_y
_platon_squeeze_void_average_z
_platon_squeeze_void_volume
_platon_squeeze_void_count_electrons
_platon_squeeze_void_content
1 0.500 0.000 0.000 200 60 ' '
